data_7154799
loop_
_publ_author_name
'V, Vijay'
'Karkhelikar, Manjusha V.'
'Sridhar, B.'
'Mirzadeh, Nedaossadat'
'Bhargava, Suresh'
'Likhar, Pravin R.'

_publ_section_title
;
 Electronically modified amine substituted alkynols for regio-selective
 synthesis of dihydrofuran derivatives.
;
_journal_issue 1
_journal_name_full 'Organic &amp; biomolecular chemistry'
_journal_page_first 288
_journal_page_last 295
_journal_paper_doi 10.1039/c5ob02033f
_journal_volume 14
_journal_year 2016
_chemical_formula_moiety 'C17 H14 I N O2'
_chemical_formula_sum 'C17 H14 I N O2'
_chemical_formula_weight 391.19
_space_group_crystal_system orthorhombic
_space_group_IT_number 61
_space_group_name_Hall '-P 2ac 2ab'
_space_group_name_H-M_alt 'P b c a'
_symmetry_space_group_name_Hall '-P 2ac 2ab'
_symmetry_space_group_name_H-M 'P b c a'
_atom_sites_solution_hydrogens mixed
_audit_creation_method SHELXL-2014/7
_audit_update_record
;
2015-06-05 deposited with the CCDC.
2015-11-13 downloaded from the CCDC.
;
_cell_angle_alpha 90
_cell_angle_beta 90
_cell_angle_gamma 90
_cell_formula_units_Z 8
_cell_length_a 13.7811(12)
_cell_length_b 13.3475(11)
_cell_length_c 16.9711(15)
_cell_measurement_reflns_used 9684
_cell_measurement_temperature 294(2)
_cell_measurement_theta_max 26.09
_cell_measurement_theta_min 2.40
_cell_volume 3121.7(5)
_computing_cell_refinement 'SAINT (Bruker, 2001)'
_computing_data_collection 'SMART (Bruker, 2001)'
_computing_data_reduction 'SAINT (Bruker, 2001)'
_computing_molecular_graphics 'SHELXL-2014/7 (Sheldrick, 2015)'
_computing_publication_material 'SHELXL2014 (Sheldrick, 2015)'
_computing_structure_refinement 'SHELXL-2014/7 (Sheldrick, 2015)'
_computing_structure_solution 'SHELXL-2014/7 (Sheldrick, 2015)'
_diffrn_ambient_temperature 294(2)
_diffrn_measured_fraction_theta_full 1.000
_diffrn_measured_fraction_theta_max 0.985
_diffrn_measurement_device_type 'Bruker SMART APEX CCD area-detector'
_diffrn_measurement_method \w
_diffrn_radiation_type MoK\a
_diffrn_radiation_wavelength 0.71073
_diffrn_reflns_av_R_equivalents 0.0346
_diffrn_reflns_av_unetI/netI 0.0170
_diffrn_reflns_laue_measured_fraction_full 1.000
_diffrn_reflns_laue_measured_fraction_max 0.985
_diffrn_reflns_limit_h_max 17
_diffrn_reflns_limit_h_min -18
_diffrn_reflns_limit_k_max 17
_diffrn_reflns_limit_k_min -17
_diffrn_reflns_limit_l_max 22
_diffrn_reflns_limit_l_min -22
_diffrn_reflns_number 33971
_diffrn_reflns_point_group_measured_fraction_full 1.000
_diffrn_reflns_point_group_measured_fraction_max 0.985
_diffrn_reflns_theta_full 25.000
_diffrn_reflns_theta_max 28.346
_diffrn_reflns_theta_min 2.400
_exptl_absorpt_coefficient_mu 2.055
_exptl_absorpt_correction_T_max 0.91
_exptl_absorpt_correction_T_min 0.75
_exptl_absorpt_correction_type multi-scan
_exptl_absorpt_process_details 'SADABS; Bruker,2001'
_exptl_crystal_colour colorless
_exptl_crystal_density_diffrn 1.665
_exptl_crystal_description needle
_exptl_crystal_F_000 1536
_exptl_crystal_size_max 0.130
_exptl_crystal_size_mid 0.070
_exptl_crystal_size_min 0.060
_refine_diff_density_max 1.262
_refine_diff_density_min -0.724
_refine_diff_density_rms 0.078
_refine_ls_extinction_method none
_refine_ls_goodness_of_fit_ref 1.054
_refine_ls_hydrogen_treatment mixed
_refine_ls_matrix_type full
_refine_ls_number_parameters 194
_refine_ls_number_reflns 3837
_refine_ls_number_restraints 0
_refine_ls_restrained_S_all 1.054
_refine_ls_R_factor_all 0.0633
_refine_ls_R_factor_gt 0.0462
_refine_ls_shift/su_max 0.001
_refine_ls_shift/su_mean 0.000
_refine_ls_structure_factor_coef Fsqd
_refine_ls_weighting_details 'w=1/[\s^2^(Fo^2^)+(0.0550P)^2^+2.5869P] where P=(Fo^2^+2Fc^2^)/3'
_refine_ls_weighting_scheme calc
_refine_ls_wR_factor_gt 0.1092
_refine_ls_wR_factor_ref 0.1189
_reflns_Friedel_coverage 0.000
_reflns_number_gt 2902
_reflns_number_total 3837
_reflns_threshold_expression 'I > 2\s(I)'
_cod_data_source_file c5ob02033f2.cif
_cod_data_source_block az56
_cod_depositor_comments 'Adding full bibliography for 7154798--7154799.cif.'
_cod_database_code 7154799
_shelx_shelxl_version_number 2014/7
_shelx_space_group_comment
;
The symmetry employed for this shelxl refinement is uniquely defined
by the following loop, which should always be used as a source of
symmetry information in preference to the above space-group names.
They are only intended as comments.
;
_shelx_estimated_absorpt_t_min 0.776
_shelx_estimated_absorpt_t_max 0.887

loop_
_space_group_symop_operation_xyz
'x, y, z'
'-x+1/2, -y, z+1/2'
'x+1/2, -y+1/2, -z'
'-x, y+1/2, -z+1/2'
'-x, -y, -z'
'x-1/2, y, -z-1/2'
'-x-1/2, y-1/2, z'
'x, -y-1/2, z-1/2'

loop_
_atom_site_label
_atom_site_type_symbol
_atom_site_fract_x
_atom_site_fract_y
_atom_site_fract_z
_atom_site_U_iso_or_equiv
_atom_site_adp_type
_atom_site_occupancy
_atom_site_site_symmetry_order
_atom_site_calc_flag
_atom_site_refinement_flags_posn
_atom_site_refinement_flags_adp
C1 C 0.8769(2) 0.4678(2) 0.63074(16) 0.0427(6) Uani 1 1 d . .
C2 C 0.9979(3) 0.3503(3) 0.6387(3) 0.0670(10) Uani 1 1 d . .
H2A H 1.0190 0.3004 0.6008 0.080 Uiso 1 1 calc R U
H2B H 1.0156 0.3278 0.6911 0.080 Uiso 1 1 calc R U
C3 C 1.0444(3) 0.4501(3) 0.6212(2) 0.0690(10) Uani 1 1 d . .
H3A H 1.0928 0.4673 0.6605 0.083 Uiso 1 1 calc R U
H3B H 1.0742 0.4507 0.5694 0.083 Uiso 1 1 calc R U
C4 C 0.9588(2) 0.5195(3) 0.62481(19) 0.0523(7) Uani 1 1 d . .
C5 C 0.7738(2) 0.4960(2) 0.63564(15) 0.0397(6) Uani 1 1 d . .
C6 C 0.7460(2) 0.5738(2) 0.68539(19) 0.0532(7) Uani 1 1 d . .
H6 H 0.7931 0.6077 0.7141 0.064 Uiso 1 1 calc R U
C7 C 0.6500(3) 0.6018(3) 0.6931(2) 0.0623(9) Uani 1 1 d . .
H7 H 0.6328 0.6544 0.7262 0.075 Uiso 1 1 calc R U
C8 C 0.5806(3) 0.5515(3) 0.6516(2) 0.0636(9) Uani 1 1 d . .
H8 H 0.5160 0.5703 0.6564 0.076 Uiso 1 1 calc R U
C9 C 0.6051(2) 0.4727(3) 0.6023(2) 0.0571(8) Uani 1 1 d . .
H9 H 0.5569 0.4382 0.5752 0.069 Uiso 1 1 calc R U
C10 C 0.7017(2) 0.4452(2) 0.59342(17) 0.0430(6) Uani 1 1 d . .
C11 C 0.6824(2) 0.3338(2) 0.47730(18) 0.0438(6) Uani 1 1 d . .
C12 C 0.7335(2) 0.2528(2) 0.43282(16) 0.0413(6) Uani 1 1 d . .
C13 C 0.7930(2) 0.1822(2) 0.46785(19) 0.0492(7) Uani 1 1 d . .
H13 H 0.8031 0.1837 0.5220 0.059 Uiso 1 1 calc R U
C14 C 0.8376(3) 0.1092(3) 0.4224(2) 0.0595(8) Uani 1 1 d . .
H14 H 0.8773 0.0616 0.4461 0.071 Uiso 1 1 calc R U
C15 C 0.8229(3) 0.1073(3) 0.3423(2) 0.0643(9) Uani 1 1 d . .
H15 H 0.8536 0.0590 0.3117 0.077 Uiso 1 1 calc R U
C16 C 0.7628(3) 0.1766(3) 0.3072(2) 0.0640(9) Uani 1 1 d . .
H16 H 0.7525 0.1748 0.2531 0.077 Uiso 1 1 calc R U
C17 C 0.7182(2) 0.2484(2) 0.35226(18) 0.0510(7) Uani 1 1 d . .
H17 H 0.6771 0.2946 0.3284 0.061 Uiso 1 1 calc R U
I1 I 0.97492(2) 0.67215(2) 0.61170(2) 0.08618(16) Uani 1 1 d . .
N1 N 0.7296(2) 0.3671(2) 0.54195(16) 0.0487(6) Uani 1 1 d . .
H1N H 0.783(3) 0.344(2) 0.5499(19) 0.044(9) Uiso 1 1 d . .
O1 O 0.89308(16) 0.36520(17) 0.63335(14) 0.0529(5) Uani 1 1 d . .
O2 O 0.60465(18) 0.36720(18) 0.45495(14) 0.0634(6) Uani 1 1 d . .

loop_
_atom_site_aniso_label
_atom_site_aniso_U_11
_atom_site_aniso_U_22
_atom_site_aniso_U_33
_atom_site_aniso_U_23
_atom_site_aniso_U_13
_atom_site_aniso_U_12
C1 0.0459(15) 0.0427(15) 0.0394(14) -0.0027(11) -0.0071(12) 0.0030(12)
C2 0.0486(17) 0.065(2) 0.087(3) -0.004(2) -0.0091(18) 0.0157(17)
C3 0.0447(18) 0.076(3) 0.086(3) -0.007(2) -0.0078(17) 0.0026(17)
C4 0.0491(17) 0.0507(17) 0.0573(19) 0.0015(14) -0.0128(14) -0.0031(13)
C5 0.0433(14) 0.0381(13) 0.0377(13) 0.0011(11) -0.0013(11) 0.0024(11)
C6 0.0586(18) 0.0497(17) 0.0515(18) -0.0083(13) -0.0046(14) 0.0051(14)
C7 0.065(2) 0.060(2) 0.062(2) -0.0133(16) 0.0049(17) 0.0146(17)
C8 0.0513(19) 0.070(2) 0.069(2) -0.0025(18) 0.0080(17) 0.0152(16)
C9 0.0452(17) 0.062(2) 0.064(2) -0.0086(16) -0.0010(15) 0.0002(15)
C10 0.0416(14) 0.0415(14) 0.0459(15) 0.0006(12) 0.0021(12) 0.0011(12)
C11 0.0466(15) 0.0355(13) 0.0493(16) 0.0023(11) -0.0042(13) -0.0048(11)
C12 0.0424(14) 0.0365(13) 0.0451(15) 0.0009(11) 0.0003(12) -0.0108(11)
C13 0.0551(17) 0.0459(16) 0.0468(16) 0.0020(12) -0.0020(14) -0.0004(13)
C14 0.0600(19) 0.0460(17) 0.072(2) 0.0014(15) 0.0055(17) 0.0056(15)
C15 0.069(2) 0.060(2) 0.064(2) -0.0166(17) 0.0145(18) -0.0056(17)
C16 0.070(2) 0.074(2) 0.0482(18) -0.0074(16) 0.0047(17) -0.0116(19)
C17 0.0535(17) 0.0518(17) 0.0478(17) 0.0058(14) -0.0011(13) -0.0087(14)
I1 0.0769(2) 0.05785(19) 0.1238(3) 0.02173(14) -0.02846(16) -0.01905(12)
N1 0.0394(13) 0.0493(14) 0.0575(16) -0.0109(11) -0.0066(12) 0.0027(11)
O1 0.0445(11) 0.0438(11) 0.0704(14) -0.0052(10) -0.0051(10) 0.0068(9)
O2 0.0619(14) 0.0525(13) 0.0757(16) -0.0111(11) -0.0240(12) 0.0112(11)

loop_
_atom_type_symbol
_atom_type_description
_atom_type_scat_dispersion_real
_atom_type_scat_dispersion_imag
_atom_type_scat_source
C C 0.0033 0.0016 'International Tables Vol C Tables 4.2.6.8 and 6.1.1.4'
H H 0.0000 0.0000 'International Tables Vol C Tables 4.2.6.8 and 6.1.1.4'
N N 0.0061 0.0033 'International Tables Vol C Tables 4.2.6.8 and 6.1.1.4'
O O 0.0106 0.0060 'International Tables Vol C Tables 4.2.6.8 and 6.1.1.4'
I I -0.4742 1.8119 'International Tables Vol C Tables 4.2.6.8 and 6.1.1.4'

loop_
_geom_angle_atom_site_label_1
_geom_angle_atom_site_label_2
_geom_angle_atom_site_label_3
_geom_angle
C4 C1 O1 112.3(3)
C4 C1 C5 133.8(3)
O1 C1 C5 113.9(3)
O1 C2 C3 106.8(3)
O1 C2 H2A 110.4
C3 C2 H2A 110.4
O1 C2 H2B 110.4
C3 C2 H2B 110.4
H2A C2 H2B 108.6
C4 C3 C2 101.7(3)
C4 C3 H3A 111.4
C2 C3 H3A 111.4
C4 C3 H3B 111.4
C2 C3 H3B 111.4
H3A C3 H3B 109.3
C1 C4 C3 110.5(3)
C1 C4 I1 127.9(3)
C3 C4 I1 121.3(3)
C6 C5 C10 118.4(3)
C6 C5 C1 119.4(3)
C10 C5 C1 122.2(2)
C7 C6 C5 121.5(3)
C7 C6 H6 119.2
C5 C6 H6 119.2
C8 C7 C6 119.3(3)
C8 C7 H7 120.4
C6 C7 H7 120.4
C7 C8 C9 121.0(3)
C7 C8 H8 119.5
C9 C8 H8 119.5
C8 C9 C10 119.9(3)
C8 C9 H9 120.0
C10 C9 H9 120.0
C9 C10 C5 119.8(3)
C9 C10 N1 121.5(3)
C5 C10 N1 118.7(3)
O2 C11 N1 123.7(3)
O2 C11 C12 121.4(3)
N1 C11 C12 114.9(3)
C13 C12 C17 119.1(3)
C13 C12 C11 123.7(3)
C17 C12 C11 117.2(3)
C12 C13 C14 120.2(3)
C12 C13 H13 119.9
C14 C13 H13 119.9
C15 C14 C13 119.8(3)
C15 C14 H14 120.1
C13 C14 H14 120.1
C14 C15 C16 120.2(3)
C14 C15 H15 119.9
C16 C15 H15 119.9
C17 C16 C15 119.9(3)
C17 C16 H16 120.1
C15 C16 H16 120.1
C16 C17 C12 120.8(3)
C16 C17 H17 119.6
C12 C17 H17 119.6
C11 N1 C10 127.9(3)
C11 N1 H1N 117(2)
C10 N1 H1N 115(2)
C1 O1 C2 107.1(3)

loop_
_geom_bond_atom_site_label_1
_geom_bond_atom_site_label_2
_geom_bond_distance
C1 C4 1.326(5)
C1 O1 1.388(4)
C1 C5 1.473(4)
C2 O1 1.461(4)
C2 C3 1.508(6)
C2 H2A 0.9700
C2 H2B 0.9700
C3 C4 1.502(5)
C3 H3A 0.9700
C3 H3B 0.9700
C4 I1 2.061(3)
C5 C6 1.392(4)
C5 C10 1.400(4)
C6 C7 1.380(5)
C6 H6 0.9300
C7 C8 1.364(5)
C7 H7 0.9300
C8 C9 1.385(5)
C8 H8 0.9300
C9 C10 1.389(4)
C9 H9 0.9300
C10 N1 1.414(4)
C11 O2 1.221(4)
C11 N1 1.350(4)
C11 C12 1.495(4)
C12 C13 1.383(4)
C12 C17 1.385(4)
C13 C14 1.386(5)
C13 H13 0.9300
C14 C15 1.376(5)
C14 H14 0.9300
C15 C16 1.377(5)
C15 H15 0.9300
C16 C17 1.371(5)
C16 H16 0.9300
C17 H17 0.9300
N1 H1N 0.81(4)

loop_
_geom_hbond_atom_site_label_D
_geom_hbond_atom_site_label_H
_geom_hbond_atom_site_label_A
_geom_hbond_distance_DH
_geom_hbond_distance_HA
_geom_hbond_distance_DA
_geom_hbond_angle_DHA
N1 H1N O1 0.81(4) 2.09(3) 2.736(3) 136(3)

loop_
_geom_torsion_atom_site_label_1
_geom_torsion_atom_site_label_2
_geom_torsion_atom_site_label_3
_geom_torsion_atom_site_label_4
_geom_torsion
O1 C2 C3 C4 12.1(4)
O1 C1 C4 C3 1.1(4)
C5 C1 C4 C3 -179.4(3)
O1 C1 C4 I1 175.7(2)
C5 C1 C4 I1 -4.8(5)
C2 C3 C4 C1 -8.4(4)
C2 C3 C4 I1 176.6(3)
C4 C1 C5 C6 -44.6(5)
O1 C1 C5 C6 134.8(3)
C4 C1 C5 C10 137.2(4)
O1 C1 C5 C10 -43.3(4)
C10 C5 C6 C7 -0.6(5)
C1 C5 C6 C7 -178.8(3)
C5 C6 C7 C8 0.7(6)
C6 C7 C8 C9 0.3(6)
C7 C8 C9 C10 -1.3(6)
C8 C9 C10 C5 1.4(5)
C8 C9 C10 N1 -178.2(3)
C6 C5 C10 C9 -0.4(4)
C1 C5 C10 C9 177.7(3)
C6 C5 C10 N1 179.1(3)
C1 C5 C10 N1 -2.7(4)
O2 C11 C12 C13 -149.7(3)
N1 C11 C12 C13 31.4(4)
O2 C11 C12 C17 29.1(4)
N1 C11 C12 C17 -149.8(3)
C17 C12 C13 C14 1.0(4)
C11 C12 C13 C14 179.8(3)
C12 C13 C14 C15 0.3(5)
C13 C14 C15 C16 -1.1(5)
C14 C15 C16 C17 0.6(5)
C15 C16 C17 C12 0.7(5)
C13 C12 C17 C16 -1.5(4)
C11 C12 C17 C16 179.6(3)
O2 C11 N1 C10 -1.8(5)
C12 C11 N1 C10 177.1(3)
C9 C10 N1 C11 25.7(5)
C5 C10 N1 C11 -153.9(3)
C4 C1 O1 C2 7.1(4)
C5 C1 O1 C2 -172.5(3)
C3 C2 O1 C1 -12.2(4)
